data_2232675
loop_
_publ_author_name
'Wang, Guang Liang'
'Zhang, Ji Mei'
'Zhang, Xin'
'Xu, Hao'
'Duan, Gui Yun'

_publ_section_title
;
 Ethyl 4-acetamido-3-acetoxy-2-benzyl-3-methylbutanoate
;
_journal_coeditor_code FY2028
_journal_issue 12
_journal_name_full 'Acta Crystallographica Section E'
_journal_page_first o3418
_journal_paper_doi 10.1107/S1600536811049440
_journal_volume 67
_journal_year 2011
_chemical_formula_iupac 'C18 H25 N O5'
_chemical_formula_moiety 'C18 H25 N O5'
_chemical_formula_sum 'C18 H25 N O5'
_chemical_formula_weight 335.39
_chemical_name_systematic
;
Ethyl 4-acetamido-3-acetoxy-2-benzyl-3-methylbutanoate
;
_space_group_IT_number 2
_symmetry_cell_setting triclinic
_symmetry_space_group_name_Hall '-P 1'
_symmetry_space_group_name_H-M 'P -1'
_atom_sites_solution_hydrogens geom
_atom_sites_solution_primary direct
_atom_sites_solution_secondary difmap
_audit_creation_method SHELXL-97
_cell_angle_alpha 100.571(3)
_cell_angle_beta 105.350(3)
_cell_angle_gamma 107.957(3)
_cell_formula_units_Z 2
_cell_length_a 9.7995(18)
_cell_length_b 10.0340(19)
_cell_length_c 10.481(2)
_cell_measurement_reflns_used 2878
_cell_measurement_temperature 293(2)
_cell_measurement_theta_max 28.32
_cell_measurement_theta_min 2.56
_cell_volume 905.1(3)
_computing_cell_refinement 'SAINT (Bruker, 2005)'
_computing_data_collection 'SMART (Bruker, 2005)'
_computing_data_reduction 'SAINT (Bruker, 2005)'
_computing_molecular_graphics 'XP in SHELXTL (Sheldrick, 2008)'
_computing_publication_material 'SHELXL97 (Sheldrick, 2008)'
_computing_structure_refinement 'SHELXL97 (Sheldrick, 2008)'
_computing_structure_solution 'SHELXS97 (Sheldrick, 2008)'
_diffrn_ambient_temperature 293(2)
_diffrn_measured_fraction_theta_full 0.988
_diffrn_measured_fraction_theta_max 0.988
_diffrn_measurement_device_type 'Bruker SMART APEXII'
_diffrn_measurement_method '\f and \w scans'
_diffrn_radiation_monochromator graphite
_diffrn_radiation_source 'fine-focus sealed tube'
_diffrn_radiation_type MoK\a
_diffrn_radiation_wavelength 0.71073
_diffrn_reflns_av_R_equivalents 0.0162
_diffrn_reflns_av_sigmaI/netI 0.0276
_diffrn_reflns_limit_h_max 11
_diffrn_reflns_limit_h_min -10
_diffrn_reflns_limit_k_max 10
_diffrn_reflns_limit_k_min -11
_diffrn_reflns_limit_l_max 12
_diffrn_reflns_limit_l_min -10
_diffrn_reflns_number 4623
_diffrn_reflns_theta_full 25.05
_diffrn_reflns_theta_max 25.05
_diffrn_reflns_theta_min 2.10
_exptl_absorpt_coefficient_mu 0.089
_exptl_absorpt_correction_T_max 0.9858
_exptl_absorpt_correction_T_min 0.9789
_exptl_absorpt_correction_type multi-scan
_exptl_absorpt_process_details '(SADABS; Bruker, 2005)'
_exptl_crystal_colour colorless
_exptl_crystal_density_diffrn 1.231
_exptl_crystal_density_method 'not measured'
_exptl_crystal_description block
_exptl_crystal_F_000 360
_exptl_crystal_size_max 0.24
_exptl_crystal_size_mid 0.19
_exptl_crystal_size_min 0.16
_refine_diff_density_max 0.200
_refine_diff_density_min -0.187
_refine_ls_extinction_method none
_refine_ls_goodness_of_fit_ref 1.058
_refine_ls_hydrogen_treatment constr
_refine_ls_matrix_type full
_refine_ls_number_parameters 236
_refine_ls_number_reflns 3167
_refine_ls_number_restraints 2
_refine_ls_restrained_S_all 1.066
_refine_ls_R_factor_all 0.0547
_refine_ls_R_factor_gt 0.0447
_refine_ls_shift/su_max 0.000
_refine_ls_shift/su_mean 0.000
_refine_ls_structure_factor_coef Fsqd
_refine_ls_weighting_details 'calc w=1/[\s^2^(Fo^2^)+(0.0739P)^2^+0.2116P] where P=(Fo^2^+2Fc^2^)/3'
_refine_ls_weighting_scheme calc
_refine_ls_wR_factor_gt 0.1253
_refine_ls_wR_factor_ref 0.1382
_reflns_number_gt 2598
_reflns_number_total 3167
_reflns_threshold_expression I>2sigma(I)
_cod_data_source_file fy2028.cif
_cod_data_source_block I
_cod_database_code 2232675
_cod_database_fobs_code 2232675

loop_
_symmetry_equiv_pos_as_xyz
'x, y, z'
'-x, -y, -z'

loop_
_atom_site_type_symbol
_atom_site_label
_atom_site_fract_x
_atom_site_fract_y
_atom_site_fract_z
_atom_site_U_iso_or_equiv
_atom_site_adp_type
_atom_site_calc_flag
_atom_site_refinement_flags
_atom_site_occupancy
_atom_site_symmetry_multiplicity
_atom_site_disorder_assembly
_atom_site_disorder_group
O O1 0.14359(19) 0.04705(16) 0.78101(19) 0.0813(5) Uani d . 1 1 . .
O O2 0.34401(17) 0.22351(16) 0.77960(16) 0.0650(4) Uani d . 1 1 . .
O O3 0.20424(15) 0.64375(16) 1.02379(13) 0.0606(4) Uani d . 1 1 A .
O O4 -0.09510(15) 0.32515(17) 0.46869(13) 0.0614(4) Uani d . 1 1 . .
O O5 0.09310(13) 0.29479(13) 0.62267(11) 0.0451(3) Uani d . 1 1 . .
N N1 0.12798(17) 0.57192(15) 0.79270(15) 0.0456(4) Uani d . 1 1 A .
H H1 0.1480 0.5898 0.7211 0.055 Uiso calc R 1 1 . .
C C1 0.2615(2) 0.1673(2) 1.1462(2) 0.0556(5) Uani d . 1 1 . .
H H1A 0.1808 0.0775 1.1024 0.067 Uiso calc R 1 1 . .
C C2 0.3832(3) 0.1795(3) 1.2567(2) 0.0675(6) Uani d . 1 1 . .
H H2 0.3837 0.0982 1.2872 0.081 Uiso calc R 1 1 . .
C C3 0.5025(3) 0.3099(3) 1.3211(2) 0.0696(6) Uani d . 1 1 . .
H H3 0.5837 0.3183 1.3963 0.083 Uiso calc R 1 1 . .
C C4 0.5024(3) 0.4290(3) 1.2746(2) 0.0750(7) Uani d . 1 1 . .
H H4 0.5849 0.5178 1.3168 0.090 Uiso calc R 1 1 . .
C C5 0.3802(2) 0.4171(2) 1.1653(2) 0.0636(6) Uani d . 1 1 . .
H H5 0.3804 0.4988 1.1353 0.076 Uiso calc R 1 1 . .
C C6 0.25803(19) 0.28698(19) 1.09999(17) 0.0442(4) Uani d . 1 1 . .
C C7 0.1239(2) 0.2751(2) 0.98167(18) 0.0494(4) Uani d . 1 1 A .
H H7A 0.0849 0.3488 1.0111 0.059 Uiso calc R 1 1 . .
H H7B 0.0434 0.1799 0.9579 0.059 Uiso calc R 1 1 . .
C C8 0.16401(18) 0.29482(18) 0.85328(16) 0.0397(4) Uani d . 1 1 . .
H H8 0.2507 0.3879 0.8806 0.048 Uiso calc R 1 1 A .
C C9 0.2136(2) 0.1739(2) 0.80042(18) 0.0481(4) Uani d . 1 1 A .
C C10 0.4408(12) 0.1485(12) 0.7559(10) 0.060(2) Uani d PD 0.349(12) 1 A 1
H H10A 0.4094 0.0537 0.7727 0.072 Uiso calc PR 0.349(12) 1 A 1
H H10B 0.5466 0.2054 0.8134 0.072 Uiso calc PR 0.349(12) 1 A 1
C C11 0.417(2) 0.1330(19) 0.6029(7) 0.106(5) Uani d PD 0.349(12) 1 A 1
H H11A 0.4724 0.0766 0.5728 0.159 Uiso calc PR 0.349(12) 1 A 1
H H11B 0.4546 0.2283 0.5902 0.159 Uiso calc PR 0.349(12) 1 A 1
H H11C 0.3106 0.0844 0.5496 0.159 Uiso calc PR 0.349(12) 1 A 1
C C10' 0.3713(8) 0.0989(6) 0.7031(7) 0.0680(14) Uani d PD 0.651(12) 1 A 2
H H10C 0.2790 0.0317 0.6284 0.082 Uiso calc PR 0.651(12) 1 A 2
H H10D 0.4071 0.0459 0.7644 0.082 Uiso calc PR 0.651(12) 1 A 2
C C11' 0.4937(6) 0.1734(7) 0.6475(8) 0.0788(16) Uani d PD 0.651(12) 1 A 2
H H11D 0.5166 0.1006 0.5934 0.118 Uiso calc PR 0.651(12) 1 A 2
H H11E 0.5844 0.2377 0.7232 0.118 Uiso calc PR 0.651(12) 1 A 2
H H11F 0.4574 0.2288 0.5907 0.118 Uiso calc PR 0.651(12) 1 A 2
C C12 0.03185(18) 0.29931(18) 0.73647(16) 0.0411(4) Uani d . 1 1 A .
C C13 -0.1161(2) 0.1694(2) 0.6960(2) 0.0583(5) Uani d . 1 1 . .
H H13A -0.1894 0.1721 0.6160 0.087 Uiso calc R 1 1 A .
H H13B -0.1549 0.1730 0.7711 0.087 Uiso calc R 1 1 . .
H H13C -0.0978 0.0805 0.6753 0.087 Uiso calc R 1 1 . .
C C14 0.00377(19) 0.43993(19) 0.77358(18) 0.0441(4) Uani d . 1 1 . .
H H14A -0.0853 0.4337 0.7010 0.053 Uiso calc R 1 1 A .
H H14B -0.0202 0.4466 0.8580 0.053 Uiso calc R 1 1 . .
C C15 0.2144(2) 0.66885(19) 0.91664(18) 0.0455(4) Uani d . 1 1 . .
C C16 0.3241(3) 0.8094(2) 0.9149(3) 0.0736(6) Uani d . 1 1 A .
H H16A 0.3159 0.8900 0.9735 0.110 Uiso calc R 1 1 . .
H H16B 0.3006 0.8168 0.8221 0.110 Uiso calc R 1 1 . .
H H16C 0.4263 0.8118 0.9478 0.110 Uiso calc R 1 1 . .
C C17 0.0227(2) 0.30512(19) 0.49921(17) 0.0458(4) Uani d . 1 1 . .
C C18 0.1100(2) 0.2895(2) 0.4059(2) 0.0604(5) Uani d . 1 1 . .
H H18A 0.0421 0.2542 0.3117 0.091 Uiso calc R 1 1 . .
H H18B 0.1576 0.2214 0.4248 0.091 Uiso calc R 1 1 . .
H H18C 0.1871 0.3829 0.4205 0.091 Uiso calc R 1 1 . .

loop_
_atom_site_aniso_label
_atom_site_aniso_U_11
_atom_site_aniso_U_22
_atom_site_aniso_U_33
_atom_site_aniso_U_12
_atom_site_aniso_U_13
_atom_site_aniso_U_23
O1 0.0832(11) 0.0437(9) 0.1075(13) 0.0247(8) 0.0207(9) 0.0160(8)
O2 0.0795(10) 0.0686(9) 0.0821(10) 0.0499(8) 0.0469(8) 0.0361(8)
O3 0.0617(8) 0.0703(9) 0.0423(7) 0.0166(7) 0.0156(6) 0.0170(6)
O4 0.0585(8) 0.0872(10) 0.0472(7) 0.0395(7) 0.0129(6) 0.0261(7)
O5 0.0458(6) 0.0549(7) 0.0351(6) 0.0234(5) 0.0093(5) 0.0134(5)
N1 0.0576(9) 0.0473(8) 0.0414(8) 0.0242(7) 0.0216(7) 0.0202(7)
C1 0.0547(11) 0.0570(11) 0.0591(11) 0.0200(9) 0.0188(9) 0.0288(9)
C2 0.0691(13) 0.0815(15) 0.0728(14) 0.0394(12) 0.0256(11) 0.0492(13)
C3 0.0580(12) 0.0973(17) 0.0556(12) 0.0329(12) 0.0100(10) 0.0346(12)
C4 0.0666(13) 0.0727(15) 0.0606(13) 0.0128(11) -0.0015(10) 0.0196(11)
C5 0.0710(13) 0.0523(11) 0.0555(12) 0.0195(10) 0.0042(10) 0.0209(9)
C6 0.0472(9) 0.0517(10) 0.0408(9) 0.0221(8) 0.0176(7) 0.0198(8)
C7 0.0453(9) 0.0615(11) 0.0456(10) 0.0214(8) 0.0150(8) 0.0239(8)
C8 0.0369(8) 0.0409(9) 0.0387(9) 0.0138(7) 0.0082(7) 0.0143(7)
C9 0.0532(10) 0.0453(10) 0.0443(9) 0.0222(8) 0.0088(8) 0.0150(8)
C10 0.048(5) 0.059(5) 0.075(5) 0.031(4) 0.016(4) 0.015(4)
C11 0.114(11) 0.117(10) 0.075(7) 0.068(9) 0.013(6) -0.013(6)
C10' 0.077(4) 0.066(3) 0.067(3) 0.044(3) 0.023(3) 0.008(2)
C11' 0.077(3) 0.097(4) 0.070(4) 0.049(3) 0.030(3) 0.006(3)
C12 0.0387(8) 0.0464(9) 0.0373(9) 0.0158(7) 0.0100(7) 0.0149(7)
C13 0.0433(10) 0.0572(12) 0.0586(12) 0.0088(8) 0.0041(8) 0.0177(9)
C14 0.0416(8) 0.0548(10) 0.0401(9) 0.0232(8) 0.0124(7) 0.0167(8)
C15 0.0493(9) 0.0478(10) 0.0470(10) 0.0243(8) 0.0195(8) 0.0166(8)
C16 0.0885(16) 0.0507(12) 0.0764(15) 0.0144(11) 0.0349(13) 0.0171(11)
C17 0.0492(10) 0.0450(10) 0.0377(9) 0.0187(8) 0.0065(7) 0.0098(7)
C18 0.0680(12) 0.0773(14) 0.0436(10) 0.0375(11) 0.0182(9) 0.0189(9)

loop_
_atom_type_symbol
_atom_type_description
_atom_type_scat_dispersion_real
_atom_type_scat_dispersion_imag
_atom_type_scat_source
C C 0.0033 0.0016 'International Tables Vol C Tables 4.2.6.8 and 6.1.1.4'
H H 0.0000 0.0000 'International Tables Vol C Tables 4.2.6.8 and 6.1.1.4'
O O 0.0106 0.0060 'International Tables Vol C Tables 4.2.6.8 and 6.1.1.4'
N N 0.0061 0.0033 'International Tables Vol C Tables 4.2.6.8 and 6.1.1.4'

loop_
_geom_angle_atom_site_label_1
_geom_angle_atom_site_label_2
_geom_angle_atom_site_label_3
_geom_angle
C9 O2 C10 128.9(5)
C9 O2 C10' 109.6(2)
C10 O2 C10' 28.2(3)
C17 O5 C12 123.96(13)
C15 N1 C14 123.26(14)
C15 N1 H1 118.4
C14 N1 H1 118.4
C2 C1 C6 120.78(19)
C2 C1 H1A 119.6
C6 C1 H1A 119.6
C3 C2 C1 120.28(19)
C3 C2 H2 119.9
C1 C2 H2 119.9
C2 C3 C4 119.68(19)
C2 C3 H3 120.2
C4 C3 H3 120.2
C3 C4 C5 120.0(2)
C3 C4 H4 120.0
C5 C4 H4 120.0
C6 C5 C4 121.22(19)
C6 C5 H5 119.4
C4 C5 H5 119.4
C5 C6 C1 118.05(17)
C5 C6 C7 120.95(16)
C1 C6 C7 121.00(17)
C6 C7 C8 113.01(14)
C6 C7 H7A 109.0
C8 C7 H7A 109.0
C6 C7 H7B 109.0
C8 C7 H7B 109.0
H7A C7 H7B 107.8
C9 C8 C7 109.42(14)
C9 C8 C12 109.97(14)
C7 C8 C12 113.48(13)
C9 C8 H8 107.9
C7 C8 H8 107.9
C12 C8 H8 107.9
O1 C9 O2 123.37(18)
O1 C9 C8 124.07(18)
O2 C9 C8 112.55(15)
O2 C10 C11 101.9(8)
O2 C10 H10A 111.4
C11 C10 H10A 111.4
O2 C10 H10B 111.4
C11 C10 H10B 111.4
H10A C10 H10B 109.3
C10 C11 H11A 109.5
C10 C11 H11B 109.5
H11A C11 H11B 109.5
C10 C11 H11C 109.5
H11A C11 H11C 109.5
H11B C11 H11C 109.5
O2 C10' C11' 103.4(4)
O2 C10' H10C 111.1
C11' C10' H10C 111.1
O2 C10' H10D 111.1
C11' C10' H10D 111.1
H10C C10' H10D 109.0
C10' C11' H11D 109.5
C10' C11' H11E 109.5
H11D C11' H11E 109.5
C10' C11' H11F 109.5
H11D C11' H11F 109.5
H11E C11' H11F 109.5
O5 C12 C13 110.07(14)
O5 C12 C14 110.82(13)
C13 C12 C14 109.41(14)
O5 C12 C8 101.15(12)
C13 C12 C8 113.50(14)
C14 C12 C8 111.67(14)
C12 C13 H13A 109.5
C12 C13 H13B 109.5
H13A C13 H13B 109.5
C12 C13 H13C 109.5
H13A C13 H13C 109.5
H13B C13 H13C 109.5
N1 C14 C12 115.47(14)
N1 C14 H14A 108.4
C12 C14 H14A 108.4
N1 C14 H14B 108.4
C12 C14 H14B 108.4
H14A C14 H14B 107.5
O3 C15 N1 122.09(16)
O3 C15 C16 122.17(18)
N1 C15 C16 115.74(17)
C15 C16 H16A 109.5
C15 C16 H16B 109.5
H16A C16 H16B 109.5
C15 C16 H16C 109.5
H16A C16 H16C 109.5
H16B C16 H16C 109.5
O4 C17 O5 124.54(17)
O4 C17 C18 124.82(16)
O5 C17 C18 110.64(15)
C17 C18 H18A 109.5
C17 C18 H18B 109.5
H18A C18 H18B 109.5
C17 C18 H18C 109.5
H18A C18 H18C 109.5
H18B C18 H18C 109.5

loop_
_geom_bond_atom_site_label_1
_geom_bond_atom_site_label_2
_geom_bond_distance
O1 C9 1.194(2)
O2 C9 1.313(2)
O2 C10 1.423(8)
O2 C10' 1.493(5)
O3 C15 1.218(2)
O4 C17 1.203(2)
O5 C17 1.335(2)
O5 C12 1.470(2)
N1 C15 1.341(2)
N1 C14 1.434(2)
N1 H1 0.8600
C1 C2 1.381(3)
C1 C6 1.381(3)
C1 H1A 0.9300
C2 C3 1.360(3)
C2 H2 0.9300
C3 C4 1.371(3)
C3 H3 0.9300
C4 C5 1.377(3)
C4 H4 0.9300
C5 C6 1.371(3)
C5 H5 0.9300
C6 C7 1.506(2)
C7 C8 1.528(2)
C7 H7A 0.9700
C7 H7B 0.9700
C8 C9 1.508(2)
C8 C12 1.548(2)
C8 H8 0.9800
C10 C11 1.531(3)
C10 H10A 0.9700
C10 H10B 0.9700
C11 H11A 0.9600
C11 H11B 0.9600
C11 H11C 0.9600
C10' C11' 1.521(3)
C10' H10C 0.9700
C10' H10D 0.9700
C11' H11D 0.9600
C11' H11E 0.9600
C11' H11F 0.9600
C12 C13 1.512(2)
C12 C14 1.521(2)
C13 H13A 0.9600
C13 H13B 0.9600
C13 H13C 0.9600
C14 H14A 0.9700
C14 H14B 0.9700
C15 C16 1.493(3)
C16 H16A 0.9600
C16 H16B 0.9600
C16 H16C 0.9600
C17 C18 1.477(3)
C18 H18A 0.9600
C18 H18B 0.9600
C18 H18C 0.9600

loop_
_geom_hbond_atom_site_label_D
_geom_hbond_atom_site_label_H
_geom_hbond_atom_site_label_A
_geom_hbond_site_symmetry_A
_geom_hbond_distance_DH
_geom_hbond_distance_HA
_geom_hbond_distance_DA
_geom_hbond_angle_DHA
N1 H1 O4 2_566 0.86 2.30 3.074(2) 149.4
